data_7711499
loop_
_publ_author_name
'Maxim, Catalin'
'Ene, Cristian D.'
'Nicolau, Ioana'
'Ruta, Lavinia L.'
'Farcasanu, Ileana C.'

_publ_section_title
;
 Enantiomeric pairs of copper(ii) complexes with tridentate Schiff bases
 derived from R- and S-methionine: the role of decorating organic groups
 of the ligand in crystal packing and biological activity
;
_journal_name_full 'Dalton Transactions'
_journal_paper_doi 10.1039/D2DT02620A
_journal_year 2022
_chemical_absolute_configuration rmad
_chemical_formula_moiety 'C14 H17 Cu N O4 S'
_chemical_formula_sum 'C14 H17 Cu N O4 S'
_chemical_formula_weight 358.88
_chemical_name_common 1?[Cu(S-3-HOMe-5-Me-salmet)]
_space_group_crystal_system monoclinic
_space_group_IT_number 4
_space_group_name_Hall 'P 2yb'
_space_group_name_H-M_alt 'P 1 21 1'
_atom_sites_solution_hydrogens mixed
_atom_sites_solution_primary dual
_audit_creation_date 2022-01-30
_audit_creation_method
;
Olex2 1.5
(compiled 2021.12.09 svn.r5202d8cf for OlexSys, GUI svn.r6439)
;
_audit_update_record
;
2022-06-05 deposited with the CCDC.	2022-10-05 downloaded from the CCDC.
;
_cell_angle_alpha 90
_cell_angle_beta 100.347(15)
_cell_angle_gamma 90
_cell_formula_units_Z 2
_cell_length_a 11.160(2)
_cell_length_b 5.6142(6)
_cell_length_c 12.674(2)
_cell_measurement_reflns_used 6042
_cell_measurement_temperature 293(2)
_cell_measurement_theta_max 55.02
_cell_measurement_theta_min 5.39
_cell_volume 781.2(2)
_computing_cell_refinement X-Area
_computing_data_collection X-Area
_computing_data_reduction X-Area
_computing_molecular_graphics 'Olex2 1.5 (Dolomanov et al., 2009)'
_computing_publication_material 'Olex2 1.5 (Dolomanov et al., 2009)'
_computing_structure_refinement 'SHELXL 2018/3 (Sheldrick, 2015)'
_computing_structure_solution 'SHELXT  (Sheldrick, 2015)'
_diffrn_ambient_temperature 293(2)
_diffrn_measured_fraction_theta_full 0.989
_diffrn_measured_fraction_theta_max 0.989
_diffrn_measurement_device_type 'stoe ipds ii'
_diffrn_measurement_method 'omega scans'
_diffrn_radiation_type MoK\a
_diffrn_radiation_wavelength 0.71073
_diffrn_reflns_av_R_equivalents 0.0570
_diffrn_reflns_av_unetI/netI 0.0522
_diffrn_reflns_Laue_measured_fraction_full 0.989
_diffrn_reflns_Laue_measured_fraction_max 0.989
_diffrn_reflns_limit_h_max 13
_diffrn_reflns_limit_h_min -13
_diffrn_reflns_limit_k_max 6
_diffrn_reflns_limit_k_min -6
_diffrn_reflns_limit_l_max 14
_diffrn_reflns_limit_l_min -14
_diffrn_reflns_number 8755
_diffrn_reflns_point_group_measured_fraction_full 0.927
_diffrn_reflns_point_group_measured_fraction_max 0.927
_diffrn_reflns_theta_full 24.757
_diffrn_reflns_theta_max 24.757
_diffrn_reflns_theta_min 3.456
_diffrn_source sealed
_exptl_absorpt_coefficient_mu 1.545
_exptl_absorpt_correction_T_max 0.9765
_exptl_absorpt_correction_T_min 0.8132
_exptl_absorpt_correction_type multi-scan
_exptl_absorpt_process_details
;
[c.f. r.h. blessing, acta cryst. (1995), a51, 33-38]
;
_exptl_crystal_colour 'dark green'
_exptl_crystal_density_diffrn 1.526
_exptl_crystal_description block
_exptl_crystal_F_000 370
_exptl_crystal_size_max 0.25
_exptl_crystal_size_mid 0.2
_exptl_crystal_size_min 0.16
_refine_diff_density_max 0.502
_refine_diff_density_min -0.286
_refine_diff_density_rms 0.062
_refine_ls_abs_structure_details
;
 Flack x determined using 732 quotients [(I+)-(I-)]/[(I+)+(I-)]
 (Parsons, Flack and Wagner, Acta Cryst. B69 (2013) 249-259).
;
_refine_ls_abs_structure_Flack 0.00(3)
_refine_ls_extinction_method none
_refine_ls_goodness_of_fit_ref 0.986
_refine_ls_hydrogen_treatment mixed
_refine_ls_matrix_type full
_refine_ls_number_parameters 196
_refine_ls_number_reflns 2489
_refine_ls_number_restraints 2
_refine_ls_restrained_S_all 0.986
_refine_ls_R_factor_all 0.0564
_refine_ls_R_factor_gt 0.0396
_refine_ls_shift/su_max 0.000
_refine_ls_shift/su_mean 0.000
_refine_ls_structure_factor_coef Fsqd
_refine_ls_weighting_details 'w=1/[\s^2^(Fo^2^)+(0.0560P)^2^] where P=(Fo^2^+2Fc^2^)/3'
_refine_ls_weighting_scheme calc
_refine_ls_wR_factor_gt 0.0876
_refine_ls_wR_factor_ref 0.0951
_reflns_Friedel_coverage 0.685
_reflns_Friedel_fraction_full 0.850
_reflns_Friedel_fraction_max 0.850
_reflns_number_gt 2028
_reflns_number_total 2489
_reflns_threshold_expression 'I > 2\s(I)'
_cod_data_source_file d2dt02620a2.cif
_cod_data_source_block 2S
_cod_original_cell_volume 781.1(2)
_cod_database_code 7711499
_shelx_shelxl_version_number 2018/3
_shelx_space_group_comment
;
The symmetry employed for this shelxl refinement is uniquely defined
by the following loop, which should always be used as a source of
symmetry information in preference to the above space-group names.
They are only intended as comments.
;
_olex2_refinement_description
;
1. Fixed Uiso
 At 1.2 times of:
  All C(H) groups, All C(H,H) groups
 At 1.5 times of:
  All C(H,H,H) groups
2. Restrained distances
 H4-O4
 1.054 with sigma of 0.001
3.a Ternary CH refined with riding coordinates:
 C11(H11)
3.b Secondary CH2 refined with riding coordinates:
 C12(H12A,H12B), C1(H1A,H1B), C13(H13A,H13B)
3.c Aromatic/amide H refined with riding coordinates:
 C6(H6), C9(H9), C3(H3)
3.d Idealised Me refined as rotating group:
 C5(H5A,H5B,H5C), C14(H14A,H14B,H14C)
;
_olex2_submission_special_instructions 'No special instructions were received'

loop_
_space_group_symop_operation_xyz
'x, y, z'
'-x, y+1/2, -z'

loop_
_atom_site_label
_atom_site_type_symbol
_atom_site_fract_x
_atom_site_fract_y
_atom_site_fract_z
_atom_site_U_iso_or_equiv
_atom_site_adp_type
_atom_site_occupancy
_atom_site_site_symmetry_order
_atom_site_calc_flag
_atom_site_refinement_flags_posn
_atom_site_refinement_flags_adp
_atom_site_refinement_flags_occupancy
_atom_site_disorder_assembly
_atom_site_disorder_group
Cu1 Cu 0.99567(7) 0.2888(5) 0.36014(6) 0.0378(2) Uani 1 1 d . . . . .
S1 S 1.4619(3) 0.4045(9) 0.6795(3) 0.1051(12) Uani 1 1 d . . . . .
O2 O 1.0198(4) 0.0378(11) 0.4687(4) 0.0425(12) Uani 1 1 d . . . . .
O4 O 0.8954(5) 0.9983(5) 0.2453(4) 0.0510(13) Uani 1 1 d D . . . .
O3 O 0.9822(5) 0.5474(11) 0.2615(4) 0.0470(13) Uani 1 1 d . . . . .
O1 O 1.1626(4) -0.1324(10) 0.5893(4) 0.0446(14) Uani 1 1 d . . . . .
N1 N 1.1688(5) 0.2357(12) 0.3590(5) 0.0382(17) Uani 1 1 d . . . . .
C11 C 1.2276(6) 0.0586(16) 0.4384(6) 0.0442(18) Uani 1 1 d . . . . .
H11 H 1.248340 -0.081088 0.398863 0.053 Uiso 1 1 calc R U . . .
C4 C 1.2388(7) 0.795(3) 0.0846(5) 0.0570(18) Uani 1 1 d . . . . .
C6 C 1.2666(7) 0.6084(17) 0.1522(6) 0.0518(19) Uani 1 1 d . . . . .
H6 H 1.342447 0.536469 0.156743 0.062 Uiso 1 1 calc R U . . .
C10 C 1.1303(6) -0.0176(15) 0.5037(6) 0.0386(16) Uani 1 1 d . . . . .
C2 C 1.0414(7) 0.8263(19) 0.1430(6) 0.046(2) Uani 1 1 d . . . . .
C9 C 1.2302(6) 0.3310(16) 0.2918(5) 0.044(2) Uani 1 1 d . . . . .
H9 H 1.308723 0.275333 0.292184 0.052 Uiso 1 1 calc R U . . .
C7 C 1.1848(6) 0.5170(15) 0.2169(6) 0.0441(17) Uani 1 1 d . . . . .
C12 C 1.3447(7) 0.1442(18) 0.5118(7) 0.057(2) Uani 1 1 d . . . . .
H12A H 1.378297 0.013502 0.557872 0.068 Uiso 1 1 calc R U . . .
H12B H 1.404016 0.186987 0.467763 0.068 Uiso 1 1 calc R U . . .
C1 C 0.9208(8) 0.9503(18) 0.1394(6) 0.059(2) Uani 1 1 d . . . . .
H1A H 0.921248 1.099371 0.100713 0.071 Uiso 1 1 calc R U . . .
H1B H 0.856295 0.851625 0.100401 0.071 Uiso 1 1 calc R U . . .
C8 C 1.0685(7) 0.6229(15) 0.2097(6) 0.0427(17) Uani 1 1 d . . . . .
C3 C 1.1245(8) 0.9095(17) 0.0835(6) 0.055(2) Uani 1 1 d . . . . .
H3 H 1.105423 1.044491 0.041234 0.067 Uiso 1 1 calc R U . . .
C5 C 1.3253(11) 0.889(2) 0.0120(9) 0.090(4) Uani 1 1 d . . . . .
H5A H 1.404194 0.817633 0.033231 0.134 Uiso 1 1 calc R U . . .
H5B H 1.332087 1.058541 0.018607 0.134 Uiso 1 1 calc R U . . .
H5C H 1.293448 0.847467 -0.061244 0.134 Uiso 1 1 calc R U . . .
C13 C 1.3262(8) 0.350(2) 0.5795(10) 0.079(4) Uani 1 1 d . . . . .
H13A H 1.257629 0.319322 0.615024 0.095 Uiso 1 1 calc R U . . .
H13B H 1.307551 0.490342 0.534913 0.095 Uiso 1 1 calc R U . . .
C14 C 1.4110(14) 0.615(4) 0.7639(13) 0.144(7) Uani 1 1 d . . . . .
H14A H 1.359406 0.729265 0.721284 0.215 Uiso 1 1 calc R U . . .
H14B H 1.479836 0.695671 0.805109 0.215 Uiso 1 1 calc R U . . .
H14C H 1.366062 0.536162 0.811499 0.215 Uiso 1 1 calc R U . . .
H4 H 0.915(8) 0.827(6) 0.277(6) 0.10(3) Uiso 1 1 d D . . . .

loop_
_atom_site_aniso_label
_atom_site_aniso_U_11
_atom_site_aniso_U_22
_atom_site_aniso_U_33
_atom_site_aniso_U_23
_atom_site_aniso_U_13
_atom_site_aniso_U_12
Cu1 0.0381(3) 0.0391(4) 0.0371(4) 0.0027(6) 0.0087(3) 0.0044(5)
S1 0.0624(15) 0.155(3) 0.090(2) -0.0023(19) -0.0067(14) -0.0307(16)
O2 0.037(3) 0.045(3) 0.046(3) 0.009(3) 0.009(2) 0.001(2)
O4 0.072(4) 0.039(3) 0.043(3) -0.004(2) 0.012(3) 0.008(3)
O3 0.050(3) 0.045(3) 0.049(3) 0.012(3) 0.016(2) 0.007(2)
O1 0.044(2) 0.048(4) 0.041(3) 0.012(2) 0.006(2) -0.004(2)
N1 0.043(3) 0.037(5) 0.036(3) 0.003(3) 0.009(2) 0.003(3)
C11 0.042(4) 0.047(5) 0.046(4) 0.014(4) 0.014(3) 0.008(3)
C4 0.070(4) 0.066(5) 0.035(4) 0.009(7) 0.010(3) -0.012(7)
C6 0.053(4) 0.063(5) 0.041(4) 0.002(4) 0.012(3) -0.004(4)
C10 0.039(4) 0.039(4) 0.038(4) 0.004(3) 0.009(3) -0.002(3)
C2 0.068(4) 0.044(7) 0.026(3) 0.001(4) 0.006(3) 0.003(4)
C9 0.042(3) 0.048(7) 0.042(4) 0.003(4) 0.011(3) 0.005(3)
C7 0.052(4) 0.047(5) 0.034(4) 0.004(3) 0.013(3) -0.007(3)
C12 0.036(4) 0.073(6) 0.060(5) 0.022(5) 0.008(4) 0.001(4)
C1 0.085(6) 0.055(6) 0.033(4) 0.001(4) 0.001(4) 0.017(5)
C8 0.057(4) 0.040(4) 0.029(4) -0.002(3) 0.003(3) 0.002(3)
C3 0.085(6) 0.048(5) 0.032(4) 0.004(4) 0.007(4) -0.007(4)
C5 0.099(8) 0.103(9) 0.072(7) 0.028(6) 0.030(6) -0.022(6)
C13 0.056(5) 0.078(10) 0.097(8) -0.002(6) -0.003(5) -0.005(4)
C14 0.103(10) 0.208(19) 0.107(12) -0.038(12) -0.015(8) -0.024(11)

loop_
_atom_type_symbol
_atom_type_description
_atom_type_scat_dispersion_real
_atom_type_scat_dispersion_imag
_atom_type_scat_source
C C 0.0033 0.0016 'International Tables Vol C Tables 4.2.6.8 and 6.1.1.4'
H H 0.0000 0.0000 'International Tables Vol C Tables 4.2.6.8 and 6.1.1.4'
Cu Cu 0.3201 1.2651 'International Tables Vol C Tables 4.2.6.8 and 6.1.1.4'
N N 0.0061 0.0033 'International Tables Vol C Tables 4.2.6.8 and 6.1.1.4'
O O 0.0106 0.0060 'International Tables Vol C Tables 4.2.6.8 and 6.1.1.4'
S S 0.1246 0.1234 'International Tables Vol C Tables 4.2.6.8 and 6.1.1.4'

loop_
_geom_angle_atom_site_label_1
_geom_angle_atom_site_label_2
_geom_angle_atom_site_label_3
_geom_angle
_geom_angle_site_symmetry_1
_geom_angle_site_symmetry_3
_geom_angle_publ_flag
O2 Cu1 O4 85.7(2) . 1_545 ?
O2 Cu1 O1 87.3(2) . 2_756 ?
O2 Cu1 N1 83.4(2) . . ?
O3 Cu1 O2 175.4(3) . . ?
O3 Cu1 O4 98.7(2) . 1_545 ?
O3 Cu1 O1 94.0(2) . 2_756 ?
O3 Cu1 N1 94.2(2) . . ?
O1 Cu1 O4 90.11(19) 2_756 1_545 ?
N1 Cu1 O4 104.6(2) . 1_545 ?
N1 Cu1 O1 161.8(2) . 2_756 ?
C14 S1 C13 102.6(6) . . ?
C10 O2 Cu1 115.1(4) . . ?
Cu1 O4 H4 111(4) 1_565 . ?
C1 O4 Cu1 123.8(5) . 1_565 ?
C1 O4 H4 97(4) . . ?
C8 O3 Cu1 126.1(5) . . ?
C10 O1 Cu1 104.6(4) . 2_746 ?
C11 N1 Cu1 114.5(4) . . ?
C9 N1 Cu1 125.4(5) . . ?
C9 N1 C11 120.0(6) . . ?
N1 C11 H11 107.9 . . ?
N1 C11 C10 106.4(5) . . ?
N1 C11 C12 115.2(6) . . ?
C10 C11 H11 107.9 . . ?
C12 C11 H11 107.9 . . ?
C12 C11 C10 111.5(6) . . ?
C6 C4 C3 117.3(7) . . ?
C6 C4 C5 122.9(9) . . ?
C3 C4 C5 119.8(10) . . ?
C4 C6 H6 118.5 . . ?
C4 C6 C7 122.9(7) . . ?
C7 C6 H6 118.5 . . ?
O2 C10 C11 118.6(6) . . ?
O1 C10 O2 122.4(6) . . ?
O1 C10 C11 119.0(6) . . ?
C8 C2 C1 118.9(7) . . ?
C3 C2 C1 120.7(9) . . ?
C3 C2 C8 120.4(8) . . ?
N1 C9 H9 117.8 . . ?
N1 C9 C7 124.5(6) . . ?
C7 C9 H9 117.8 . . ?
C6 C7 C9 117.0(7) . . ?
C8 C7 C6 119.1(7) . . ?
C8 C7 C9 123.8(6) . . ?
C11 C12 H12A 108.8 . . ?
C11 C12 H12B 108.8 . . ?
H12A C12 H12B 107.7 . . ?
C13 C12 C11 113.8(7) . . ?
C13 C12 H12A 108.8 . . ?
C13 C12 H12B 108.8 . . ?
O4 C1 C2 112.3(6) . . ?
O4 C1 H1A 109.1 . . ?
O4 C1 H1B 109.1 . . ?
C2 C1 H1A 109.1 . . ?
C2 C1 H1B 109.1 . . ?
H1A C1 H1B 107.9 . . ?
O3 C8 C2 117.1(6) . . ?
O3 C8 C7 124.8(7) . . ?
C7 C8 C2 118.1(6) . . ?
C4 C3 H3 119.0 . . ?
C2 C3 C4 122.1(9) . . ?
C2 C3 H3 119.0 . . ?
C4 C5 H5A 109.5 . . ?
C4 C5 H5B 109.5 . . ?
C4 C5 H5C 109.5 . . ?
H5A C5 H5B 109.5 . . ?
H5A C5 H5C 109.5 . . ?
H5B C5 H5C 109.5 . . ?
S1 C13 H13A 109.5 . . ?
S1 C13 H13B 109.5 . . ?
C12 C13 S1 110.5(6) . . ?
C12 C13 H13A 109.5 . . ?
C12 C13 H13B 109.5 . . ?
H13A C13 H13B 108.1 . . ?
S1 C14 H14A 109.5 . . ?
S1 C14 H14B 109.5 . . ?
S1 C14 H14C 109.5 . . ?
H14A C14 H14B 109.5 . . ?
H14A C14 H14C 109.5 . . ?
H14B C14 H14C 109.5 . . ?

loop_
_geom_bond_atom_site_label_1
_geom_bond_atom_site_label_2
_geom_bond_distance
_geom_bond_site_symmetry_2
_geom_bond_publ_flag
Cu1 O2 1.954(5) . ?
Cu1 O4 2.333(6) 1_545 ?
Cu1 O3 1.904(5) . ?
Cu1 O1 2.033(5) 2_756 ?
Cu1 N1 1.957(5) . ?
S1 C13 1.818(10) . ?
S1 C14 1.756(18) . ?
O2 C10 1.272(8) . ?
O4 C1 1.447(9) . ?
O4 H4 1.0540(14) . ?
O3 C8 1.329(9) . ?
O1 C10 1.258(9) . ?
N1 C11 1.482(9) . ?
N1 C9 1.299(9) . ?
C11 H11 0.9800 . ?
C11 C10 1.540(9) . ?
C11 C12 1.539(12) . ?
C4 C6 1.356(14) . ?
C4 C3 1.425(13) . ?
C4 C5 1.540(11) . ?
C6 H6 0.9300 . ?
C6 C7 1.427(10) . ?
C2 C1 1.509(12) . ?
C2 C8 1.420(12) . ?
C2 C3 1.378(11) . ?
C9 H9 0.9300 . ?
C9 C7 1.441(11) . ?
C7 C8 1.416(11) . ?
C12 H12A 0.9700 . ?
C12 H12B 0.9700 . ?
C12 C13 1.476(13) . ?
C1 H1A 0.9700 . ?
C1 H1B 0.9700 . ?
C3 H3 0.9300 . ?
C5 H5A 0.9600 . ?
C5 H5B 0.9600 . ?
C5 H5C 0.9600 . ?
C13 H13A 0.9700 . ?
C13 H13B 0.9700 . ?
C14 H14A 0.9600 . ?
C14 H14B 0.9600 . ?
C14 H14C 0.9600 . ?

loop_
_geom_torsion_atom_site_label_1
_geom_torsion_atom_site_label_2
_geom_torsion_atom_site_label_3
_geom_torsion_atom_site_label_4
_geom_torsion
_geom_torsion_site_symmetry_1
_geom_torsion_site_symmetry_2
_geom_torsion_site_symmetry_3
_geom_torsion_site_symmetry_4
_geom_torsion_publ_flag
Cu1 O2 C10 O1 163.1(6) . . . . ?
Cu1 O2 C10 C11 -17.1(9) . . . . ?
Cu1 O4 C1 C2 72.3(9) 1_565 . . . ?
Cu1 O3 C8 C2 -177.3(5) . . . . ?
Cu1 O3 C8 C7 2.2(10) . . . . ?
Cu1 O1 C10 O2 3.7(8) 2_746 . . . ?
Cu1 O1 C10 C11 -176.1(5) 2_746 . . . ?
Cu1 N1 C11 C10 -3.7(7) . . . . ?
Cu1 N1 C11 C12 -127.7(6) . . . . ?
Cu1 N1 C9 C7 9.2(12) . . . . ?
N1 C11 C10 O2 13.5(9) . . . . ?
N1 C11 C10 O1 -166.7(7) . . . . ?
N1 C11 C12 C13 61.6(9) . . . . ?
N1 C9 C7 C6 177.3(8) . . . . ?
N1 C9 C7 C8 1.9(13) . . . . ?
C11 N1 C9 C7 -175.3(7) . . . . ?
C11 C12 C13 S1 169.9(6) . . . . ?
C4 C6 C7 C9 -174.8(9) . . . . ?
C4 C6 C7 C8 0.8(12) . . . . ?
C6 C4 C3 C2 -4.1(14) . . . . ?
C6 C7 C8 O3 176.6(7) . . . . ?
C6 C7 C8 C2 -3.9(11) . . . . ?
C10 C11 C12 C13 -59.7(9) . . . . ?
C9 N1 C11 C10 -179.7(7) . . . . ?
C9 N1 C11 C12 56.3(9) . . . . ?
C9 C7 C8 O3 -8.1(12) . . . . ?
C9 C7 C8 C2 171.4(8) . . . . ?
C12 C11 C10 O2 139.8(7) . . . . ?
C12 C11 C10 O1 -40.4(10) . . . . ?
C1 C2 C8 O3 3.1(11) . . . . ?
C1 C2 C8 C7 -176.4(7) . . . . ?
C1 C2 C3 C4 -179.5(8) . . . . ?
C8 C2 C1 O4 49.2(11) . . . . ?
C8 C2 C3 C4 1.0(13) . . . . ?
C3 C4 C6 C7 3.1(14) . . . . ?
C3 C2 C1 O4 -130.3(8) . . . . ?
C3 C2 C8 O3 -177.5(7) . . . . ?
C3 C2 C8 C7 3.0(11) . . . . ?
C5 C4 C6 C7 -177.8(9) . . . . ?
C5 C4 C3 C2 176.8(9) . . . . ?
C14 S1 C13 C12 -169.8(9) . . . . ?
